data_4037826
loop_
_publ_author_name
'Zhang, Jianfang'
'Yang, Qin'
'Zhu, Yang'
'Wang, Jianbo'
'Deng, Guisheng'

_publ_section_title
;
 Synthesis and Rhodium(II)-Mediated Cascade
 Cyclopropanation/Rearrangement/Isomerization of Diazo
 2,3,5-Trisubstituted Furans: the Construction of Pentasubstituted
 Aromatic Compounds.
;
_journal_name_full 'The Journal of organic chemistry'
_journal_paper_doi 10.1021/acs.joc.9b03093
_journal_year 2020
_chemical_formula_moiety 'C24 H21 Cl O4'
_chemical_formula_sum 'C24 H21 Cl O4'
_chemical_formula_weight 408.86
_space_group_crystal_system monoclinic
_space_group_IT_number 15
_space_group_name_Hall '-C 2yc'
_space_group_name_H-M_alt 'C 1 2/c 1'
_atom_sites_solution_hydrogens geom
_atom_sites_solution_primary direct
_audit_creation_date 2018-10-31
_audit_creation_method
;
Olex2 1.2
(compiled 2018.05.29 svn.r3508 for OlexSys, GUI svn.r5506)
;
_cell_angle_alpha 90
_cell_angle_beta 93.303(13)
_cell_angle_gamma 90
_cell_formula_units_Z 8
_cell_length_a 23.621(6)
_cell_length_b 10.647(3)
_cell_length_c 16.385(4)
_cell_measurement_reflns_used 8160
_cell_measurement_temperature 296(2)
_cell_measurement_theta_max 27.07
_cell_measurement_theta_min 3.22
_cell_volume 4113.9(19)
_computing_molecular_graphics 'Olex2 (Dolomanov et al., 2009)'
_computing_publication_material 'Olex2 (Dolomanov et al., 2009)'
_computing_structure_refinement 'ShelXL (Sheldrick, 2015)'
_computing_structure_solution 'ShelXS (Sheldrick, 2008)'
_diffrn_ambient_temperature 296.15
_diffrn_measured_fraction_theta_full 0.998
_diffrn_measured_fraction_theta_max 0.998
_diffrn_measurement_device_type 'Bruker APEX-II CCD'
_diffrn_measurement_method '\f and \w scans'
_diffrn_radiation_monochromator graphite
_diffrn_radiation_type MoK\a
_diffrn_radiation_wavelength 0.71073
_diffrn_reflns_av_R_equivalents 0.0279
_diffrn_reflns_av_unetI/netI 0.0219
_diffrn_reflns_Laue_measured_fraction_full 0.998
_diffrn_reflns_Laue_measured_fraction_max 0.998
_diffrn_reflns_limit_h_max 29
_diffrn_reflns_limit_h_min -27
_diffrn_reflns_limit_k_max 12
_diffrn_reflns_limit_k_min -13
_diffrn_reflns_limit_l_max 20
_diffrn_reflns_limit_l_min -20
_diffrn_reflns_number 16152
_diffrn_reflns_point_group_measured_fraction_full 0.998
_diffrn_reflns_point_group_measured_fraction_max 0.998
_diffrn_reflns_theta_full 25.242
_diffrn_reflns_theta_max 26.021
_diffrn_reflns_theta_min 2.099
_diffrn_standards_number 0
_exptl_absorpt_coefficient_mu 0.213
_exptl_absorpt_correction_T_max 0.7456
_exptl_absorpt_correction_T_min 0.6024
_exptl_absorpt_correction_type multi-scan
_exptl_absorpt_process_details
;
SADABS-2012/1 (Bruker,2012) was used for absorption correction.
wR2(int) was 0.0695 before and 0.0409 after correction.
The Ratio of minimum to maximum transmission is 0.8079.
The \l/2 correction factor is 0.0015.
;
_exptl_crystal_colour yellow
_exptl_crystal_colour_primary yellow
_exptl_crystal_density_diffrn 1.320
_exptl_crystal_description block
_exptl_crystal_F_000 1712
_exptl_crystal_size_max 1
_exptl_crystal_size_mid 1
_exptl_crystal_size_min 1
_refine_diff_density_max 0.395
_refine_diff_density_min -0.323
_refine_diff_density_rms 0.040
_refine_ls_extinction_method none
_refine_ls_goodness_of_fit_ref 1.035
_refine_ls_hydrogen_treatment constr
_refine_ls_matrix_type full
_refine_ls_number_parameters 294
_refine_ls_number_reflns 4045
_refine_ls_number_restraints 40
_refine_ls_restrained_S_all 1.132
_refine_ls_R_factor_all 0.0609
_refine_ls_R_factor_gt 0.0483
_refine_ls_shift/su_max 0.000
_refine_ls_shift/su_mean 0.000
_refine_ls_structure_factor_coef Fsqd
_refine_ls_weighting_details 'w=1/[\s^2^(Fo^2^)+(0.0641P)^2^+3.5087P] where P=(Fo^2^+2Fc^2^)/3'
_refine_ls_weighting_scheme calc
_refine_ls_wR_factor_gt 0.1282
_refine_ls_wR_factor_ref 0.1400
_reflns_Friedel_coverage 0.000
_reflns_number_gt 3224
_reflns_number_total 4045
_reflns_threshold_expression 'I > 2\s(I)'
_cod_data_source_file jo9b03093_si_001.cif
_cod_data_source_block 1
_cod_original_cell_volume 4113.8(18)
_cod_database_code 4037826
_shelx_shelxl_version_number 2016/6
_shelx_space_group_comment
;
The symmetry employed for this shelxl refinement is uniquely defined
by the following loop, which should always be used as a source of
symmetry information in preference to the above space-group names.
They are only intended as comments.
;
_shelx_estimated_absorpt_t_max 0.815
_shelx_estimated_absorpt_t_min 0.815
_olex2_refinement_description
;
1. Fixed Uiso
 At 1.2 times of:
  All C(H) groups, All C(H,H) groups
 At 1.5 times of:
  All C(H,H,H) groups, All O(H) groups
2. Restrained distances
 O4A-C23A = O4-C23
 1.43 with sigma of 0.02
 C24-C23 = C23A-C24A
 1.5 with sigma of 0.02
3. Uiso/Uaniso restraints and constraints
Uanis(O4) \\sim Ueq, Uanis(O4A) \\sim Ueq, Uanis(C23) \\sim Ueq, Uanis(C23A)
\\sim Ueq, Uanis(C24) \\sim Ueq, Uanis(C24A) \\sim Ueq: with sigma of 0.005 and
sigma for terminal atoms of 0.01
4. Others
 Sof(O4)=Sof(C23)=Sof(H23A)=Sof(H23B)=Sof(C24)=Sof(H24A)=Sof(H24B)=Sof(H24C)=1-
 FVAR(1)
 Sof(O4A)=Sof(C23A)=Sof(H23C)=Sof(H23D)=Sof(C24A)=Sof(H24D)=Sof(H24E)=
 Sof(H24F)=FVAR(1)
5.a Secondary CH2 refined with riding coordinates:
 C8(H8A,H8B), C23(H23A,H23B), C23A(H23C,H23D)
5.b Aromatic/amide H refined with riding coordinates:
 C2(H2A), C3(H3), C5(H5), C6(H6), C11(H11), C16(H16), C17(H17), C18(H18),
 C19(H19), C20(H20)
5.c Idealised Me refined as rotating group:
 C21(H21A,H21B,H21C), C24(H24A,H24B,H24C), C24A(H24D,H24E,H24F)
5.d Idealised tetrahedral OH refined as rotating group:
 O2(H2)
;
_olex2_submission_special_instructions 'No special instructions were received'

loop_
_space_group_symop_operation_xyz
'x, y, z'
'-x, y, -z+1/2'
'x+1/2, y+1/2, z'
'-x+1/2, y+1/2, -z+1/2'
'-x, -y, -z'
'x, -y, z-1/2'
'-x+1/2, -y+1/2, -z'
'x+1/2, -y+1/2, z-1/2'

loop_
_atom_site_label
_atom_site_type_symbol
_atom_site_fract_x
_atom_site_fract_y
_atom_site_fract_z
_atom_site_U_iso_or_equiv
_atom_site_adp_type
_atom_site_occupancy
_atom_site_site_symmetry_order
_atom_site_calc_flag
_atom_site_refinement_flags_posn
_atom_site_refinement_flags_adp
_atom_site_refinement_flags_occupancy
_atom_site_disorder_assembly
_atom_site_disorder_group
Cl1 Cl 0.01669(3) 0.74586(6) 0.10199(5) 0.0857(3) Uani 1 1 d . . . . .
O1 O -0.08377(6) 1.32756(14) 0.12791(9) 0.0586(4) Uani 1 1 d . . . . .
O2 O -0.30707(8) 1.65237(16) 0.08645(12) 0.0800(5) Uani 1 1 d . . . . .
H2 H -0.327042 1.636007 0.124352 0.120 Uiso 1 1 calc GR . . . .
O3 O -0.34687(9) 1.5168(2) 0.19571(15) 0.1098(8) Uani 1 1 d . . . . .
O4 O -0.3199(3) 1.3284(6) 0.2170(5) 0.096(2) Uani 0.503(10) 1 d D U P A 2
O4A O -0.2948(2) 1.3633(5) 0.2481(3) 0.0738(15) Uani 0.497(10) 1 d D U P A 1
C1 C -0.01715(9) 0.8912(2) 0.09417(13) 0.0590(5) Uani 1 1 d . . . . .
C2 C 0.00243(10) 0.9884(2) 0.14258(14) 0.0684(6) Uani 1 1 d . . . . .
H2A H 0.034021 0.977727 0.178465 0.082 Uiso 1 1 calc R . . . .
C3 C -0.02524(9) 1.1025(2) 0.13752(13) 0.0607(5) Uani 1 1 d . . . . .
H3 H -0.012100 1.168915 0.170221 0.073 Uiso 1 1 calc R . . . .
C4 C -0.07251(7) 1.11930(18) 0.08415(10) 0.0433(4) Uani 1 1 d . . . . .
C5 C -0.09035(9) 1.01991(19) 0.03524(12) 0.0534(5) Uani 1 1 d . . . . .
H5 H -0.121471 1.030197 -0.001572 0.064 Uiso 1 1 calc R . . . .
C6 C -0.06288(9) 0.9052(2) 0.03985(13) 0.0601(5) Uani 1 1 d . . . . .
H6 H -0.075277 0.838791 0.006597 0.072 Uiso 1 1 calc R . . . .
C7 C -0.10119(8) 1.24449(17) 0.08283(10) 0.0425(4) Uani 1 1 d . . . . .
C8 C -0.15174(8) 1.26631(17) 0.02319(11) 0.0437(4) Uani 1 1 d . . . . .
H8A H -0.137877 1.284674 -0.030098 0.052 Uiso 1 1 calc R . . . .
H8B H -0.173463 1.189083 0.018278 0.052 Uiso 1 1 calc R . . . .
C9 C -0.19100(7) 1.37097(16) 0.04585(10) 0.0415(4) Uani 1 1 d . . . . .
C10 C -0.19172(8) 1.48423(17) 0.00249(11) 0.0452(4) Uani 1 1 d . . . . .
C11 C -0.23207(9) 1.57366(19) 0.01731(13) 0.0561(5) Uani 1 1 d . . . . .
H11 H -0.233525 1.647076 -0.013497 0.067 Uiso 1 1 calc R . . . .
C12 C -0.27012(8) 1.55670(19) 0.07652(13) 0.0547(5) Uani 1 1 d . . . . .
C13 C -0.26886(7) 1.44701(18) 0.12362(12) 0.0474(4) Uani 1 1 d . . . . .
C14 C -0.22884(7) 1.35180(17) 0.10700(11) 0.0440(4) Uani 1 1 d . . . . .
C15 C -0.14995(8) 1.51577(17) -0.05868(12) 0.0482(4) Uani 1 1 d . . . . .
C16 C -0.09316(9) 1.5291(2) -0.03549(14) 0.0622(5) Uani 1 1 d . . . . .
H16 H -0.080559 1.513256 0.018352 0.075 Uiso 1 1 calc R . . . .
C17 C -0.05491(10) 1.5656(3) -0.09145(17) 0.0763(7) Uani 1 1 d . . . . .
H17 H -0.016807 1.575108 -0.075003 0.092 Uiso 1 1 calc R . . . .
C18 C -0.07275(12) 1.5879(2) -0.17084(17) 0.0777(7) Uani 1 1 d . . . . .
H18 H -0.046828 1.611232 -0.208679 0.093 Uiso 1 1 calc R . . . .
C19 C -0.12935(12) 1.5756(3) -0.19462(15) 0.0770(7) Uani 1 1 d . . . . .
H19 H -0.141599 1.590858 -0.248664 0.092 Uiso 1 1 calc R . . . .
C20 C -0.16779(10) 1.5409(2) -0.13917(13) 0.0623(6) Uani 1 1 d . . . . .
H20 H -0.206015 1.534175 -0.155618 0.075 Uiso 1 1 calc R . . . .
C21 C -0.22677(10) 1.2290(2) 0.15267(15) 0.0620(6) Uani 1 1 d . . . . .
H21A H -0.200618 1.173250 0.128308 0.093 Uiso 1 1 calc GR . . . .
H21B H -0.263844 1.191727 0.150067 0.093 Uiso 1 1 calc GR . . . .
H21C H -0.214543 1.243688 0.208745 0.093 Uiso 1 1 calc GR . . . .
C22 C -0.31054(9) 1.4397(2) 0.18711(14) 0.0604(5) Uani 1 1 d . . . . .
C23 C -0.3332(4) 1.3460(7) 0.3144(4) 0.084(2) Uani 0.503(10) 1 d D U P A 2
H23A H -0.300396 1.338119 0.352443 0.101 Uiso 0.503(10) 1 calc R . P A 2
H23B H -0.356115 1.418623 0.326174 0.101 Uiso 0.503(10) 1 calc R . P A 2
C23A C -0.3600(4) 1.3232(10) 0.2805(7) 0.106(3) Uani 0.497(10) 1 d D U P A 1
H23C H -0.376496 1.390269 0.311429 0.127 Uiso 0.497(10) 1 calc R . P A 1
H23D H -0.386145 1.299134 0.235382 0.127 Uiso 0.497(10) 1 calc R . P A 1
C24 C -0.3672(5) 1.2218(12) 0.2979(9) 0.120(4) Uani 0.503(10) 1 d D U P A 2
H24A H -0.386251 1.225342 0.244613 0.180 Uiso 0.503(10) 1 calc GR . P A 2
H24B H -0.394666 1.212106 0.338431 0.180 Uiso 0.503(10) 1 calc GR . P A 2
H24C H -0.341595 1.151742 0.300632 0.180 Uiso 0.503(10) 1 calc GR . P A 2
C24A C -0.3446(5) 1.2226(11) 0.3291(7) 0.111(3) Uani 0.497(10) 1 d D U P A 1
H24D H -0.335545 1.152502 0.295427 0.167 Uiso 0.497(10) 1 calc GR . P A 1
H24E H -0.375439 1.200432 0.362024 0.167 Uiso 0.497(10) 1 calc GR . P A 1
H24F H -0.312043 1.244455 0.364012 0.167 Uiso 0.497(10) 1 calc GR . P A 1

loop_
_atom_site_aniso_label
_atom_site_aniso_U_11
_atom_site_aniso_U_22
_atom_site_aniso_U_33
_atom_site_aniso_U_23
_atom_site_aniso_U_13
_atom_site_aniso_U_12
Cl1 0.0891(5) 0.0707(4) 0.0991(5) 0.0189(3) 0.0210(4) 0.0408(3)
O1 0.0595(8) 0.0584(8) 0.0571(8) -0.0140(7) -0.0044(6) 0.0063(7)
O2 0.0758(11) 0.0574(9) 0.1100(14) -0.0002(9) 0.0329(9) 0.0266(8)
O3 0.0893(13) 0.1112(16) 0.1355(18) 0.0138(14) 0.0624(13) 0.0330(12)
O4 0.087(3) 0.096(3) 0.111(4) 0.032(3) 0.053(3) 0.025(3)
O4A 0.072(3) 0.093(3) 0.059(2) 0.0018(19) 0.0276(19) 0.005(2)
C1 0.0604(12) 0.0615(13) 0.0569(11) 0.0129(10) 0.0202(10) 0.0218(10)
C2 0.0594(13) 0.0838(17) 0.0613(13) 0.0084(12) -0.0034(10) 0.0262(12)
C3 0.0576(12) 0.0696(14) 0.0541(11) -0.0043(10) -0.0047(9) 0.0150(10)
C4 0.0435(9) 0.0498(10) 0.0375(8) 0.0042(7) 0.0096(7) 0.0089(8)
C5 0.0553(11) 0.0515(11) 0.0528(11) 0.0000(9) -0.0005(9) 0.0107(9)
C6 0.0673(13) 0.0494(11) 0.0639(12) -0.0011(9) 0.0075(10) 0.0120(10)
C7 0.0429(9) 0.0488(10) 0.0366(8) -0.0015(7) 0.0083(7) 0.0037(8)
C8 0.0463(10) 0.0411(9) 0.0438(9) -0.0022(7) 0.0030(8) 0.0069(7)
C9 0.0395(9) 0.0404(9) 0.0445(9) -0.0033(7) 0.0007(7) 0.0036(7)
C10 0.0454(9) 0.0425(10) 0.0478(10) -0.0008(8) 0.0044(8) 0.0037(8)
C11 0.0608(12) 0.0427(10) 0.0656(12) 0.0050(9) 0.0116(10) 0.0099(9)
C12 0.0492(10) 0.0456(11) 0.0699(13) -0.0068(9) 0.0089(9) 0.0087(8)
C13 0.0403(9) 0.0500(10) 0.0522(10) -0.0062(8) 0.0049(8) 0.0011(8)
C14 0.0397(9) 0.0447(10) 0.0474(9) -0.0014(8) 0.0007(7) -0.0004(7)
C15 0.0526(11) 0.0388(9) 0.0541(10) 0.0034(8) 0.0105(8) 0.0052(8)
C16 0.0564(12) 0.0675(14) 0.0630(13) 0.0112(10) 0.0055(10) -0.0003(10)
C17 0.0537(13) 0.0821(17) 0.0946(18) 0.0179(14) 0.0163(12) -0.0030(12)
C18 0.0828(17) 0.0741(16) 0.0796(16) 0.0172(13) 0.0352(14) -0.0011(13)
C19 0.0941(19) 0.0803(17) 0.0575(13) 0.0181(12) 0.0127(12) -0.0063(14)
C20 0.0653(13) 0.0635(13) 0.0584(12) 0.0123(10) 0.0045(10) -0.0023(11)
C21 0.0582(12) 0.0563(12) 0.0728(14) 0.0129(10) 0.0162(10) 0.0041(10)
C22 0.0500(11) 0.0699(14) 0.0623(13) -0.0056(11) 0.0121(10) 0.0014(11)
C23 0.082(4) 0.104(4) 0.070(3) -0.011(3) 0.032(3) -0.005(3)
C23A 0.095(4) 0.123(5) 0.103(4) 0.025(4) 0.046(3) 0.015(4)
C24 0.091(6) 0.142(7) 0.131(7) -0.016(6) 0.039(5) 0.001(5)
C24A 0.123(7) 0.119(6) 0.095(5) 0.041(5) 0.046(5) 0.033(5)

loop_
_atom_type_symbol
_atom_type_description
_atom_type_scat_dispersion_real
_atom_type_scat_dispersion_imag
_atom_type_scat_source
C C 0.0033 0.0016 'International Tables Vol C Tables 4.2.6.8 and 6.1.1.4'
H H 0.0000 0.0000 'International Tables Vol C Tables 4.2.6.8 and 6.1.1.4'
Cl Cl 0.1484 0.1585 'International Tables Vol C Tables 4.2.6.8 and 6.1.1.4'
O O 0.0106 0.0060 'International Tables Vol C Tables 4.2.6.8 and 6.1.1.4'

loop_
_geom_angle_atom_site_label_1
_geom_angle_atom_site_label_2
_geom_angle_atom_site_label_3
_geom_angle
C22 O4 C23 107.7(6)
C22 O4A C23A 99.8(5)
C2 C1 Cl1 119.38(17)
C6 C1 Cl1 119.10(19)
C6 C1 C2 121.5(2)
C1 C2 C3 119.2(2)
C2 C3 C4 120.8(2)
C3 C4 C7 118.12(18)
C5 C4 C3 118.32(18)
C5 C4 C7 123.56(16)
C4 C5 C6 121.27(19)
C1 C6 C5 118.9(2)
O1 C7 C4 120.35(16)
O1 C7 C8 120.61(16)
C4 C7 C8 119.03(15)
C9 C8 C7 115.25(14)
C10 C9 C8 120.06(16)
C14 C9 C8 119.77(16)
C14 C9 C10 120.07(16)
C9 C10 C15 123.27(16)
C11 C10 C9 119.61(17)
C11 C10 C15 117.11(17)
C12 C11 C10 121.43(19)
O2 C12 C11 115.98(19)
O2 C12 C13 123.62(19)
C11 C12 C13 120.39(17)
C12 C13 C14 118.84(17)
C12 C13 C22 116.06(17)
C14 C13 C22 125.10(18)
C9 C14 C13 119.55(17)
C9 C14 C21 118.68(16)
C13 C14 C21 121.76(17)
C16 C15 C10 120.69(18)
C16 C15 C20 118.63(19)
C20 C15 C10 120.53(18)
C17 C16 C15 120.6(2)
C18 C17 C16 120.3(2)
C17 C18 C19 119.6(2)
C20 C19 C18 120.5(2)
C19 C20 C15 120.3(2)
O3 C22 O4 116.0(3)
O3 C22 O4A 120.1(3)
O3 C22 C13 123.8(2)
O4 C22 C13 116.5(3)
O4A C22 C13 113.3(2)
C24 C23 O4 82.1(8)
C24A C23A O4A 99.3(8)

loop_
_geom_bond_atom_site_label_1
_geom_bond_atom_site_label_2
_geom_bond_distance
Cl1 C1 1.743(2)
O1 C7 1.209(2)
O2 C12 1.357(2)
O3 C22 1.202(3)
O4 C22 1.306(6)
O4 C23 1.655(9)
O4A C22 1.325(5)
O4A C23A 1.712(10)
C1 C2 1.368(3)
C1 C6 1.368(3)
C2 C3 1.379(3)
C3 C4 1.390(3)
C4 C5 1.379(3)
C4 C7 1.495(2)
C5 C6 1.383(3)
C7 C8 1.517(2)
C8 C9 1.510(2)
C9 C10 1.399(3)
C9 C14 1.396(2)
C10 C11 1.379(3)
C10 C15 1.485(3)
C11 C12 1.372(3)
C12 C13 1.399(3)
C13 C14 1.423(3)
C13 C22 1.475(3)
C14 C21 1.506(3)
C15 C16 1.380(3)
C15 C20 1.387(3)
C16 C17 1.380(3)
C17 C18 1.365(4)
C18 C19 1.377(4)
C19 C20 1.372(3)
C23 C24 1.562(12)
C23A C24A 1.371(11)
